data_4336498
loop_
_publ_author_name
'J. Wesley Napoline'
'Steven J. Kraft'
'Ellen M. Matson'
'Phillip E. Fanwick'
'Suzanne C. Bart'
'Christine M. Thomas'

_publ_contact_author_address
;    Department of Chemistry
     Purdue University
     560 Oval Dr.
     W. Lafayette
     IN 47907-2084
     USA
;
_publ_contact_author_email pfanwick@purdue.edu
_publ_contact_author_fax 1(765)4940239
_publ_contact_author_name 'Fanwick, Phillip E.'
_publ_contact_author_phone 1(765)4944572
_publ_section_title
;
 Tris(phosphinoamide)-Supported Uranium-Cobalt Heterobimetallic Complexes
 Featuring Co \\rightarrow U Dative Interactions
;
_journal_name_full 'Inorganic Chemistry'
_journal_page_first 12170
_journal_page_last 12177
_journal_paper_doi 10.1021/ic402343q
_journal_volume 52
_journal_year 2013
_chemical_formula_moiety 'C60 H68 N4 P4 U1,2(C4 H10 O1)'
_chemical_formula_sum 'C68 H88 N4 O2 P4 U'
_chemical_formula_weight 1355.41
_space_group_IT_number 15
_symmetry_cell_setting monoclinic
_symmetry_space_group_name_Hall '-C 2yc'
_symmetry_space_group_name_H-M 'C 1 2/c 1'
_cell_angle_alpha 90.00
_cell_angle_beta 126.680(2)
_cell_angle_gamma 90.00
_cell_formula_units_Z 4
_cell_length_a 20.6106(8)
_cell_length_b 23.0882(9)
_cell_length_c 16.9302(6)
_cell_measurement_reflns_used 6920
_cell_measurement_temperature 150.0(2)
_cell_measurement_theta_max 72
_cell_measurement_theta_min 3
_cell_volume 6461.1(5)
_computing_cell_refinement DENZO/SCALEPACK
_computing_data_collection 'CrystalClear(Rigaku, 2001)'
_computing_data_reduction DENZO/SCALEPACK
_computing_molecular_graphics
;
    ORTEP (Johnson, 1976)
    PLATON (Spek, 2003)
;
_computing_publication_material 'SHELX97(Sheldrick, 2008) and local programs'
_computing_structure_refinement 'SHELX97 (Sheldrick, 2008)'
_computing_structure_solution
;
 direct methods (SIR2011, Burla et al., in press)
;
_diffrn_ambient_temperature 150.0(2)
_diffrn_measured_fraction_theta_full 0.9590
_diffrn_measured_fraction_theta_max 0.9590
_diffrn_measurement_details
;
Data were collected on a Rigaku Rapid which has a quarter 
chi circle and a 200 degree curved image plate at a fixed 
distance of 127.4mm.  Strategy was optimized using the 
CrystalClear software.  The completeness is the best 
that can be obtained with this geometry. The missing data are not cusp 
data but mostly high angle data.
Also the use of HKL2000/SCALEPACK lowers the number 
of observed data as inconsistent equivalents are removed 
from the data set and not included in the collected total
;
_diffrn_measurement_device_type Rigaku_Rapid_II
_diffrn_measurement_method \w
_diffrn_radiation_monochromator 'confocal optics'
_diffrn_radiation_type CU-K\a
_diffrn_radiation_wavelength 1.54184
_diffrn_reflns_av_R_equivalents 0.0770
_diffrn_reflns_av_sigmaI/netI 0.0278
_diffrn_reflns_limit_h_max 20
_diffrn_reflns_limit_h_min -25
_diffrn_reflns_limit_k_max 28
_diffrn_reflns_limit_k_min -28
_diffrn_reflns_limit_l_max 20
_diffrn_reflns_limit_l_min -4
_diffrn_reflns_number 58949
_diffrn_reflns_theta_full 72.4
_diffrn_reflns_theta_max 72.38
_diffrn_reflns_theta_min 3.29
_diffrn_standards_number 0
_exptl_absorpt_coefficient_mu 8.357
_exptl_absorpt_correction_T_max 0.4336
_exptl_absorpt_correction_T_min 0.3920
_exptl_absorpt_correction_type multi-scan
_exptl_absorpt_process_details 'SCALEPACK (Otwinowski &amp; Minor, 1997)'
_exptl_crystal_colour orange
_exptl_crystal_density_diffrn 1.393
_exptl_crystal_description plate
_exptl_crystal_F_000 2768
_exptl_crystal_size_max 0.20
_exptl_crystal_size_mid 0.15
_exptl_crystal_size_min 0.10
_refine_diff_density_max 3.70
_refine_diff_density_min -1.45
_refine_ls_extinction_method none
_refine_ls_goodness_of_fit_ref 1.083
_refine_ls_hydrogen_treatment constr
_refine_ls_matrix_type full
_refine_ls_number_parameters 364
_refine_ls_number_reflns 6129
_refine_ls_number_restraints 0
_refine_ls_R_factor_all 0.061
_refine_ls_R_factor_gt 0.060
_refine_ls_shift/su_max 0.001
_refine_ls_structure_factor_coef Fsqd
_refine_ls_weighting_details 'w=1/[\s^2^(Fo^2^)+(0.1157P)^2^+22.0655P] where P=(Fo^2^+2Fc^2^)/3'
_refine_ls_weighting_scheme calc
_refine_ls_wR_factor_gt 0.162
_refine_ls_wR_factor_ref 0.164
_reflns_number_gt 5885
_reflns_number_total 6129
_reflns_threshold_expression &gt;2.0\s(I)
_cod_data_source_file ic402343q_si_002_2.cif
_cod_data_source_block CT1
_cod_depositor_comments
;
The following automatic conversions were performed:

'_refine_ls_weighting_scheme' value 'calc ' changed to 'calc'
according to the built-in table from CIF Core dictionary named
'cif_core.dic' version 2.4.1 from 2010-06-29.

Automatic conversion script
Id: cif_fix_values 2281 2013-09-26 08:29:07Z andrius 

The following automatic conversions were performed:

data name '_iucr_refine_instruction_details' was replaced with
'_iucr_refine_instructions_details' as specified in the replacement
file 'data/replacement-values/replacement_tags.lst'.

Automatic conversion script
Id: cif_correct_tags 9268 2022-04-12 08:56:07Z antanas 
;
_cod_original_cell_volume 6461.1(4)
_cod_original_formula_sum 'C68 H88 N4 O2 P4 U1'
_cod_database_code 4336498

loop_
_symmetry_equiv_pos_as_xyz
'x, y, z'
'-x, y, -z+1/2'
'x+1/2, y+1/2, z'
'-x+1/2, y+1/2, -z+1/2'
'-x, -y, -z'
'x, -y, z-1/2'
'-x+1/2, -y+1/2, -z'
'x+1/2, -y+1/2, z-1/2'

loop_
_atom_site_label
_atom_site_fract_x
_atom_site_fract_y
_atom_site_fract_z
_atom_site_U_iso_or_equiv
_atom_site_adp_type
_atom_site_occupancy
_atom_site_symmetry_multiplicity
_atom_site_calc_flag
_atom_site_refinement_flags
U1 0.5000 0.377119(10) 0.2500 0.04266(15) Uani 1 2 d S
P1 0.57698(10) 0.29689(7) 0.19882(13) 0.0466(4) Uani 1 1 d .
P2 0.62693(10) 0.45165(7) 0.27868(13) 0.0466(4) Uani 1 1 d .
O913 0.9359(6) 0.6218(3) 0.5891(7) 0.083(2) Uani 1 1 d .
N1 0.4799(3) 0.3156(2) 0.1294(4) 0.0487(12) Uani 1 1 d .
N2 0.6062(3) 0.4387(2) 0.3588(4) 0.0472(12) Uani 1 1 d .
C11 0.4176(5) 0.2882(4) -0.0480(6) 0.0620(18) Uani 1 1 d .
C12 0.4154(4) 0.2819(3) 0.0410(5) 0.0499(15) Uani 1 1 d .
C13 0.3331(4) 0.3005(3) 0.0114(6) 0.0552(16) Uani 1 1 d .
C21 0.5898(5) 0.4623(3) 0.4872(6) 0.0555(17) Uani 1 1 d .
C22 0.6354(4) 0.4764(3) 0.4454(5) 0.0503(15) Uani 1 1 d .
C23 0.7271(5) 0.4728(4) 0.5265(6) 0.0633(19) Uani 1 1 d .
C111 0.5853(4) 0.2171(3) 0.2086(5) 0.0479(14) Uani 1 1 d .
C112 0.5753(6) 0.1823(4) 0.1362(6) 0.0655(19) Uani 1 1 d .
C113 0.5811(8) 0.1224(3) 0.1464(8) 0.072(3) Uani 1 1 d .
C114 0.5959(5) 0.0967(3) 0.2290(6) 0.064(2) Uani 1 1 d .
C115 0.6052(7) 0.1317(3) 0.3011(7) 0.065(2) Uani 1 1 d .
C116 0.5997(5) 0.1913(3) 0.2909(6) 0.0593(17) Uani 1 1 d .
C121 0.6239(4) 0.3134(3) 0.1373(5) 0.0499(14) Uani 1 1 d .
C122 0.6954(5) 0.2869(4) 0.1663(6) 0.0606(18) Uani 1 1 d .
C123 0.7323(6) 0.3031(4) 0.1223(8) 0.075(2) Uani 1 1 d .
C124 0.6997(6) 0.3449(4) 0.0510(7) 0.070(2) Uani 1 1 d .
C125 0.6298(6) 0.3732(3) 0.0240(7) 0.061(2) Uani 1 1 d .
C126 0.5924(5) 0.3578(3) 0.0679(6) 0.0551(16) Uani 1 1 d .
C211 0.7276(4) 0.4268(3) 0.3221(6) 0.0503(15) Uani 1 1 d .
C212 0.7727(5) 0.3892(3) 0.4002(6) 0.0532(16) Uani 1 1 d .
C213 0.8481(6) 0.3688(3) 0.4289(8) 0.062(2) Uani 1 1 d .
C214 0.8767(6) 0.3852(4) 0.3753(8) 0.066(2) Uani 1 1 d .
C215 0.8303(5) 0.4216(4) 0.2943(7) 0.0649(19) Uani 1 1 d .
C216 0.7564(5) 0.4419(3) 0.2679(6) 0.0594(17) Uani 1 1 d .
C221 0.6364(4) 0.5307(3) 0.2739(5) 0.0506(15) Uani 1 1 d .
C222 0.5660(5) 0.5632(3) 0.2199(6) 0.0605(18) Uani 1 1 d .
C223 0.5687(7) 0.6232(3) 0.2191(8) 0.068(2) Uani 1 1 d .
C224 0.6423(5) 0.6516(3) 0.2731(7) 0.0635(19) Uani 1 1 d .
C225 0.7122(7) 0.6208(3) 0.3266(9) 0.069(3) Uani 1 1 d .
C226 0.7097(5) 0.5597(3) 0.3274(7) 0.0636(19) Uani 1 1 d .
C911 0.9384(7) 0.5191(6) 0.5644(11) 0.107(5) Uani 1 1 d .
C912 0.9096(9) 0.5673(7) 0.5963(11) 0.111(5) Uani 1 1 d .
C914 0.9081(8) 0.6691(8) 0.6149(12) 0.119(6) Uani 1 1 d .
C915 0.9444(8) 0.7234(6) 0.6147(9) 0.099(4) Uani 1 1 d .
H12 0.4229 0.2400 0.0597 0.060 Uiso 1 1 calc R
H22 0.6224 0.5173 0.4216 0.060 Uiso 1 1 calc R
H112 0.5643 0.1995 0.0783 0.079 Uiso 1 1 calc R
H113 0.5748 0.0990 0.0960 0.087 Uiso 1 1 calc R
H114 0.5996 0.0557 0.2362 0.077 Uiso 1 1 calc R
H115 0.6155 0.1147 0.3586 0.079 Uiso 1 1 calc R
H116 0.6059 0.2146 0.3413 0.071 Uiso 1 1 calc R
H11A 0.4084 0.3287 -0.0691 0.093 Uiso 1 1 calc R
H11B 0.3752 0.2640 -0.1023 0.093 Uiso 1 1 calc R
H11C 0.4706 0.2757 -0.0292 0.093 Uiso 1 1 calc R
H122 0.7193 0.2579 0.2159 0.073 Uiso 1 1 calc R
H123 0.7811 0.2847 0.1423 0.090 Uiso 1 1 calc R
H124 0.7246 0.3544 0.0203 0.084 Uiso 1 1 calc R
H125 0.6073 0.4030 -0.0242 0.073 Uiso 1 1 calc R
H126 0.5451 0.3778 0.0502 0.066 Uiso 1 1 calc R
H13A 0.3297 0.2931 0.0658 0.083 Uiso 1 1 calc R
H13B 0.2908 0.2785 -0.0468 0.083 Uiso 1 1 calc R
H13C 0.3255 0.3420 -0.0042 0.083 Uiso 1 1 calc R
H212 0.7524 0.3768 0.4352 0.064 Uiso 1 1 calc R
H213 0.8795 0.3440 0.4844 0.075 Uiso 1 1 calc R
H214 0.9276 0.3715 0.3940 0.080 Uiso 1 1 calc R
H215 0.8491 0.4326 0.2572 0.078 Uiso 1 1 calc R
H216 0.7247 0.4665 0.2122 0.071 Uiso 1 1 calc R
H21A 0.5315 0.4657 0.4351 0.083 Uiso 1 1 calc R
H21B 0.6057 0.4895 0.5404 0.083 Uiso 1 1 calc R
H21C 0.6026 0.4227 0.5131 0.083 Uiso 1 1 calc R
H222 0.5151 0.5441 0.1828 0.073 Uiso 1 1 calc R
H223 0.5199 0.6448 0.1813 0.082 Uiso 1 1 calc R
H224 0.6440 0.6927 0.2728 0.076 Uiso 1 1 calc R
H225 0.7628 0.6403 0.3636 0.083 Uiso 1 1 calc R
H226 0.7588 0.5383 0.3649 0.076 Uiso 1 1 calc R
H23A 0.7411 0.4338 0.5553 0.095 Uiso 1 1 calc R
H23B 0.7428 0.5013 0.5779 0.095 Uiso 1 1 calc R
H23C 0.7559 0.4808 0.4980 0.095 Uiso 1 1 calc R
H91A 0.9040 0.5170 0.4923 0.160 Uiso 1 1 calc R
H91B 0.9356 0.4822 0.5910 0.160 Uiso 1 1 calc R
H91C 0.9945 0.5265 0.5892 0.160 Uiso 1 1 calc R
H91D 0.8498 0.5669 0.5546 0.133 Uiso 1 1 calc R
H91E 0.9299 0.5606 0.6653 0.133 Uiso 1 1 calc R
H91F 0.9220 0.6625 0.6811 0.143 Uiso 1 1 calc R
H91G 0.8485 0.6718 0.5673 0.143 Uiso 1 1 calc R
H91H 1.0028 0.7182 0.6509 0.149 Uiso 1 1 calc R
H91I 0.9341 0.7537 0.6466 0.149 Uiso 1 1 calc R
H91J 0.9205 0.7348 0.5467 0.149 Uiso 1 1 calc R

loop_
_atom_site_aniso_label
_atom_site_aniso_U_11
_atom_site_aniso_U_22
_atom_site_aniso_U_33
_atom_site_aniso_U_12
_atom_site_aniso_U_13
_atom_site_aniso_U_23
U1 0.0447(2) 0.02848(19) 0.0520(2) 0.0000 0.02742(17) 0.0000
P1 0.0498(8) 0.0334(8) 0.0540(9) 0.0019(6) 0.0296(7) 0.0009(6)
P2 0.0462(8) 0.0335(8) 0.0546(9) -0.0020(6) 0.0271(7) -0.0004(6)
O913 0.085(5) 0.080(6) 0.101(6) 0.003(3) 0.064(5) 0.009(3)
N1 0.045(3) 0.036(3) 0.057(3) -0.003(2) 0.026(2) 0.000(2)
N2 0.050(3) 0.036(3) 0.055(3) 0.000(2) 0.031(3) -0.003(2)
C11 0.067(4) 0.054(4) 0.063(4) -0.006(3) 0.037(4) -0.006(3)
C12 0.053(4) 0.039(4) 0.052(4) -0.007(3) 0.028(3) -0.007(3)
C13 0.052(4) 0.046(4) 0.061(4) -0.004(3) 0.031(3) -0.002(3)
C21 0.058(4) 0.045(4) 0.059(4) 0.001(3) 0.032(3) -0.007(3)
C22 0.052(3) 0.041(4) 0.054(4) -0.003(3) 0.030(3) -0.007(3)
C23 0.058(4) 0.058(5) 0.063(4) -0.008(3) 0.030(4) -0.013(4)
C111 0.051(3) 0.031(3) 0.061(4) 0.003(3) 0.034(3) 0.001(3)
C112 0.084(5) 0.050(4) 0.065(5) 0.003(4) 0.045(4) 0.000(3)
C113 0.092(7) 0.039(5) 0.075(6) 0.001(3) 0.044(6) -0.012(3)
C114 0.069(5) 0.037(4) 0.071(5) 0.004(3) 0.033(4) 0.004(3)
C115 0.077(6) 0.044(4) 0.064(5) -0.004(4) 0.036(4) 0.005(3)
C116 0.065(4) 0.050(4) 0.062(4) 0.001(3) 0.037(4) 0.002(3)
C121 0.054(4) 0.039(4) 0.058(4) -0.001(3) 0.034(3) -0.002(3)
C122 0.061(4) 0.054(4) 0.073(5) 0.008(3) 0.044(4) 0.010(4)
C123 0.073(5) 0.062(5) 0.104(7) 0.012(4) 0.060(5) 0.020(5)
C124 0.074(5) 0.067(6) 0.080(6) 0.000(4) 0.052(5) 0.010(4)
C125 0.064(5) 0.046(5) 0.067(5) -0.007(3) 0.035(4) 0.008(3)
C126 0.057(4) 0.040(4) 0.065(4) 0.000(3) 0.035(4) 0.002(3)
C211 0.046(3) 0.039(3) 0.063(4) -0.003(3) 0.031(3) -0.001(3)
C212 0.053(4) 0.037(3) 0.070(5) 0.002(3) 0.037(4) 0.004(3)
C213 0.059(5) 0.046(4) 0.080(6) 0.011(3) 0.041(4) 0.010(4)
C214 0.054(4) 0.055(5) 0.091(7) 0.005(3) 0.044(5) -0.004(4)
C215 0.068(5) 0.061(5) 0.077(5) -0.001(4) 0.049(4) 0.001(4)
C216 0.056(4) 0.055(4) 0.067(5) 0.002(3) 0.037(4) 0.007(3)
C221 0.057(4) 0.034(3) 0.060(4) -0.002(3) 0.034(3) 0.001(3)
C222 0.056(4) 0.042(4) 0.069(5) -0.002(3) 0.030(4) -0.002(3)
C223 0.068(6) 0.046(5) 0.071(6) 0.006(3) 0.032(5) 0.006(3)
C224 0.081(5) 0.032(3) 0.077(5) -0.005(3) 0.046(4) -0.001(3)
C225 0.072(6) 0.046(5) 0.091(7) -0.015(3) 0.050(6) -0.006(4)
C226 0.056(4) 0.041(4) 0.081(5) 0.001(3) 0.035(4) 0.001(3)
C911 0.074(6) 0.081(8) 0.135(11) -0.001(6) 0.045(7) 0.035(8)
C912 0.102(9) 0.131(12) 0.109(9) -0.049(9) 0.068(8) -0.028(8)
C914 0.093(8) 0.166(15) 0.130(11) -0.038(9) 0.083(8) -0.072(11)
C915 0.110(9) 0.113(10) 0.091(7) 0.007(8) 0.069(7) 0.006(7)

loop_
_atom_type_symbol
_atom_type_description
_atom_type_scat_dispersion_real
_atom_type_scat_dispersion_imag
_atom_type_scat_source
C C 0.0181 0.0091 'International Tables Vol C Tables 4.2.6.8 and 6.1.1.4'
H H 0.0000 0.0000 'International Tables Vol C Tables 4.2.6.8 and 6.1.1.4'
N N 0.0311 0.0180 'International Tables Vol C Tables 4.2.6.8 and 6.1.1.4'
O O 0.0492 0.0322 'International Tables Vol C Tables 4.2.6.8 and 6.1.1.4'
P P 0.2955 0.4335 'International Tables Vol C Tables 4.2.6.8 and 6.1.1.4'
U U -4.3638 13.4090 'International Tables Vol C Tables 4.2.6.8 and 6.1.1.4'

loop_
_geom_angle_atom_site_label_1
_geom_angle_atom_site_label_2
_geom_angle_atom_site_label_3
_geom_angle
_geom_angle_site_symmetry_1
_geom_angle_site_symmetry_3
N1 U1 N1 104.2(3) 2_655 .
N1 U1 N2 131.58(19) 2_655 2_655
N1 U1 N2 95.1(2) . 2_655
N1 U1 N2 95.1(2) 2_655 .
N1 U1 N2 131.58(19) . .
N2 U1 N2 104.4(3) 2_655 .
N1 U1 P1 91.74(14) 2_655 .
N1 U1 P1 35.12(14) . .
N2 U1 P1 125.56(15) 2_655 .
N2 U1 P1 101.81(14) . .
N1 U1 P1 35.12(14) 2_655 2_655
N1 U1 P1 91.73(14) . 2_655
N2 U1 P1 101.81(14) 2_655 2_655
N2 U1 P1 125.56(15) . 2_655
P1 U1 P1 100.21(7) . 2_655
N1 U1 P2 123.02(14) 2_655 .
N1 U1 P2 100.31(14) . .
N2 U1 P2 95.57(14) 2_655 .
N2 U1 P2 34.96(15) . .
P1 U1 P2 80.20(5) . .
P1 U1 P2 157.88(5) 2_655 .
N1 U1 P2 100.30(14) 2_655 2_655
N1 U1 P2 123.02(14) . 2_655
N2 U1 P2 34.96(15) 2_655 2_655
N2 U1 P2 95.57(14) . 2_655
P1 U1 P2 157.88(5) . 2_655
P1 U1 P2 80.20(5) 2_655 2_655
P2 U1 P2 107.77(6) . 2_655
N1 P1 C121 111.4(3) . .
N1 P1 C111 109.3(3) . .
C121 P1 C111 101.9(3) . .
N1 P1 U1 53.2(2) . .
C121 P1 U1 127.4(2) . .
C111 P1 U1 130.6(2) . .
N2 P2 C211 113.3(3) . .
N2 P2 C221 107.3(3) . .
C211 P2 C221 101.7(3) . .
N2 P2 U1 52.6(2) . .
C211 P2 U1 124.7(2) . .
C221 P2 U1 133.2(2) . .
C912 O913 C914 114.6(11) . .
C12 N1 P1 123.2(5) . .
C12 N1 U1 141.8(4) . .
P1 N1 U1 91.7(3) . .
C22 N2 P2 123.1(5) . .
C22 N2 U1 140.7(4) . .
P2 N2 U1 92.4(2) . .
C12 C11 H11A 109.50 . .
C12 C11 H11B 109.50 . .
H11A C11 H11B 109.50 . .
C12 C11 H11C 109.50 . .
H11A C11 H11C 109.50 . .
H11B C11 H11C 109.50 . .
N1 C12 C13 109.6(6) . .
N1 C12 C11 113.7(6) . .
C13 C12 C11 109.3(6) . .
N1 C12 H12 108.00 . .
C13 C12 H12 108.00 . .
C11 C12 H12 108.00 . .
C12 C13 H13A 109.50 . .
C12 C13 H13B 109.50 . .
H13A C13 H13B 109.50 . .
C12 C13 H13C 109.50 . .
H13A C13 H13C 109.50 . .
H13B C13 H13C 109.50 . .
C22 C21 H21A 109.50 . .
C22 C21 H21B 109.50 . .
H21A C21 H21B 109.50 . .
C22 C21 H21C 109.50 . .
H21A C21 H21C 109.50 . .
H21B C21 H21C 109.50 . .
N2 C22 C21 109.8(6) . .
N2 C22 C23 113.9(6) . .
C21 C22 C23 110.3(6) . .
N2 C22 H22 107.50 . .
C21 C22 H22 107.50 . .
C23 C22 H22 107.50 . .
C22 C23 H23A 109.50 . .
C22 C23 H23B 109.50 . .
H23A C23 H23B 109.50 . .
C22 C23 H23C 109.50 . .
H23A C23 H23C 109.50 . .
H23B C23 H23C 109.50 . .
C112 C111 C116 118.6(7) . .
C112 C111 P1 123.1(6) . .
C116 C111 P1 118.3(5) . .
C111 C112 C113 120.9(8) . .
C111 C112 H112 119.50 . .
C113 C112 H112 119.50 . .
C114 C113 C112 120.4(9) . .
C114 C113 H113 119.80 . .
C112 C113 H113 119.80 . .
C113 C114 C115 118.4(7) . .
C113 C114 H114 120.80 . .
C115 C114 H114 120.80 . .
C114 C115 C116 121.1(9) . .
C114 C115 H115 119.50 . .
C116 C115 H115 119.50 . .
C111 C116 C115 120.6(8) . .
C111 C116 H116 119.70 . .
C115 C116 H116 119.70 . .
C122 C121 C126 119.0(7) . .
C122 C121 P1 121.1(6) . .
C126 C121 P1 119.6(6) . .
C121 C122 C123 119.7(8) . .
C121 C122 H122 120.20 . .
C123 C122 H122 120.20 . .
C124 C123 C122 121.5(8) . .
C124 C123 H123 119.20 . .
C122 C123 H123 119.20 . .
C123 C124 C125 119.3(8) . .
C123 C124 H124 120.40 . .
C125 C124 H124 120.40 . .
C124 C125 C126 119.9(8) . .
C124 C125 H125 120.00 . .
C126 C125 H125 120.00 . .
C121 C126 C125 120.5(7) . .
C121 C126 H126 119.70 . .
C125 C126 H126 119.70 . .
C212 C211 C216 118.7(7) . .
C212 C211 P2 122.3(6) . .
C216 C211 P2 118.7(6) . .
C211 C212 C213 121.0(8) . .
C211 C212 H212 119.50 . .
C213 C212 H212 119.50 . .
C214 C213 C212 119.6(8) . .
C214 C213 H213 120.20 . .
C212 C213 H213 120.20 . .
C215 C214 C213 119.7(8) . .
C215 C214 H214 120.20 . .
C213 C214 H214 120.20 . .
C216 C215 C214 119.9(8) . .
C216 C215 H215 120.10 . .
C214 C215 H215 120.10 . .
C215 C216 C211 121.1(7) . .
C215 C216 H216 119.50 . .
C211 C216 H216 119.50 . .
C226 C221 C222 118.2(6) . .
C226 C221 P2 123.6(6) . .
C222 C221 P2 118.0(5) . .
C221 C222 C223 121.0(8) . .
C221 C222 H222 119.50 . .
C223 C222 H222 119.50 . .
C224 C223 C222 120.1(9) . .
C224 C223 H223 119.90 . .
C222 C223 H223 119.90 . .
C225 C224 C223 120.1(7) . .
C225 C224 H224 120.00 . .
C223 C224 H224 120.00 . .
C224 C225 C226 120.0(9) . .
C224 C225 H225 120.00 . .
C226 C225 H225 120.00 . .
C221 C226 C225 120.6(8) . .
C221 C226 H226 119.70 . .
C225 C226 H226 119.70 . .
C912 C911 H91A 109.50 . .
C912 C911 H91B 109.50 . .
H91A C911 H91B 109.50 . .
C912 C911 H91C 109.50 . .
H91A C911 H91C 109.50 . .
H91B C911 H91C 109.50 . .
O913 C912 C911 112.2(10) . .
O913 C912 H91D 109.20 . .
C911 C912 H91D 109.20 . .
O913 C912 H91E 109.20 . .
C911 C912 H91E 109.20 . .
H91D C912 H91E 107.90 . .
O913 C914 C915 111.1(10) . .
O913 C914 H91F 109.40 . .
C915 C914 H91F 109.40 . .
O913 C914 H91G 109.40 . .
C915 C914 H91G 109.40 . .
H91F C914 H91G 108.00 . .
C914 C915 H91H 109.50 . .
C914 C915 H91I 109.50 . .
H91H C915 H91I 109.50 . .
C914 C915 H91J 109.50 . .
H91H C915 H91J 109.50 . .
H91I C915 H91J 109.50 . .

loop_
_geom_bond_atom_site_label_1
_geom_bond_atom_site_label_2
_geom_bond_distance
_geom_bond_site_symmetry_2
U1 N1 2.312(6) 2_655
U1 N1 2.312(6) .
U1 N2 2.322(6) 2_655
U1 N2 2.322(6) .
U1 P1 2.8882(16) .
U1 P1 2.8882(16) 2_655
U1 P2 2.9195(16) .
U1 P2 2.9196(16) 2_655
P1 N1 1.662(6) .
P1 C121 1.835(7) .
P1 C111 1.849(7) .
P2 N2 1.674(6) .
P2 C211 1.832(7) .
P2 C221 1.842(7) .
O913 C912 1.403(16) .
O913 C914 1.418(16) .
N1 C12 1.495(9) .
N2 C22 1.488(9) .
C11 C12 1.542(11) .
C11 H11A 0.9800 .
C11 H11B 0.9800 .
C11 H11C 0.9800 .
C12 C13 1.515(10) .
C12 H12 1.0000 .
C13 H13A 0.9800 .
C13 H13B 0.9800 .
C13 H13C 0.9800 .
C21 C22 1.509(11) .
C21 H21A 0.9800 .
C21 H21B 0.9800 .
C21 H21C 0.9800 .
C22 C23 1.538(10) .
C22 H22 1.0000 .
C23 H23A 0.9800 .
C23 H23B 0.9800 .
C23 H23C 0.9800 .
C111 C112 1.374(11) .
C111 C116 1.375(11) .
C112 C113 1.391(11) .
C112 H112 0.9500 .
C113 C114 1.375(14) .
C113 H113 0.9500 .
C114 C115 1.379(13) .
C114 H114 0.9500 .
C115 C116 1.383(11) .
C115 H115 0.9500 .
C116 H116 0.9500 .
C121 C122 1.387(10) .
C121 C126 1.393(11) .
C122 C123 1.395(12) .
C122 H122 0.9500 .
C123 C124 1.367(13) .
C123 H123 0.9500 .
C124 C125 1.388(14) .
C124 H124 0.9500 .
C125 C126 1.398(13) .
C125 H125 0.9500 .
C126 H126 0.9500 .
C211 C212 1.378(11) .
C211 C216 1.400(11) .
C212 C213 1.404(12) .
C212 H212 0.9500 .
C213 C214 1.398(15) .
C213 H213 0.9500 .
C214 C215 1.392(14) .
C214 H214 0.9500 .
C215 C216 1.388(12) .
C215 H215 0.9500 .
C216 H216 0.9500 .
C221 C226 1.385(11) .
C221 C222 1.385(10) .
C222 C223 1.387(10) .
C222 H222 0.9500 .
C223 C224 1.381(14) .
C223 H223 0.9500 .
C224 C225 1.357(14) .
C224 H224 0.9500 .
C225 C226 1.411(10) .
C225 H225 0.9500 .
C226 H226 0.9500 .
C911 C912 1.51(2) .
C911 H91A 0.9800 .
C911 H91B 0.9800 .
C911 H91C 0.9800 .
C912 H91D 0.9900 .
C912 H91E 0.9900 .
C914 C915 1.46(2) .
C914 H91F 0.9900 .
C914 H91G 0.9900 .
C915 H91H 0.9800 .
C915 H91I 0.9800 .
C915 H91J 0.9800 .

loop_
_geom_torsion_atom_site_label_1
_geom_torsion_atom_site_label_2
_geom_torsion_atom_site_label_3
_geom_torsion_atom_site_label_4
_geom_torsion
_geom_torsion_site_symmetry_1
N1 U1 P1 N1 112.6(3) 2_655
N2 U1 P1 N1 -34.3(3) 2_655
N2 U1 P1 N1 -151.8(3) .
P1 U1 P1 N1 78.3(2) 2_655
P2 U1 P1 N1 -124.1(3) .
P2 U1 P1 N1 -10.7(3) 2_655
N1 U1 P1 C121 -157.4(3) 2_655
N1 U1 P1 C121 90.0(4) .
N2 U1 P1 C121 55.7(3) 2_655
N2 U1 P1 C121 -61.8(3) .
P1 U1 P1 C121 168.3(3) 2_655
P2 U1 P1 C121 -34.1(3) .
P2 U1 P1 C121 79.3(3) 2_655
N1 U1 P1 C111 28.2(3) 2_655
N1 U1 P1 C111 -84.4(4) .
N2 U1 P1 C111 -118.7(3) 2_655
N2 U1 P1 C111 123.8(3) .
P1 U1 P1 C111 -6.1(3) 2_655
P2 U1 P1 C111 151.5(3) .
P2 U1 P1 C111 -95.1(3) 2_655
N1 U1 P2 N2 -41.9(3) 2_655
N1 U1 P2 N2 -156.5(3) .
N2 U1 P2 N2 107.3(3) 2_655
P1 U1 P2 N2 -127.6(2) .
P1 U1 P2 N2 -34.6(3) 2_655
P2 U1 P2 N2 73.7(2) 2_655
N1 U1 P2 C211 52.5(4) 2_655
N1 U1 P2 C211 -62.1(3) .
N2 U1 P2 C211 -158.4(3) 2_655
N2 U1 P2 C211 94.4(4) .
P1 U1 P2 C211 -33.2(3) .
P1 U1 P2 C211 59.8(3) 2_655
P2 U1 P2 C211 168.1(3) 2_655
N1 U1 P2 C221 -120.1(4) 2_655
N1 U1 P2 C221 125.3(4) .
N2 U1 P2 C221 29.1(4) 2_655
N2 U1 P2 C221 -78.2(4) .
P1 U1 P2 C221 154.3(3) .
P1 U1 P2 C221 -112.7(3) 2_655
P2 U1 P2 C221 -4.5(3) 2_655
C121 P1 N1 C12 74.8(6) .
C111 P1 N1 C12 -37.0(6) .
U1 P1 N1 C12 -163.8(6) .
C121 P1 N1 U1 -121.4(3) .
C111 P1 N1 U1 126.8(3) .
N1 U1 N1 C12 85.6(7) 2_655
N2 U1 N1 C12 -49.7(7) 2_655
N2 U1 N1 C12 -164.1(7) .
P1 U1 N1 C12 157.7(9) .
P1 U1 N1 C12 52.4(7) 2_655
P2 U1 N1 C12 -146.3(7) .
P2 U1 N1 C12 -27.1(8) 2_655
N1 U1 N1 P1 -72.2(2) 2_655
N2 U1 N1 P1 152.6(2) 2_655
N2 U1 N1 P1 38.2(4) .
P1 U1 N1 P1 -105.4(2) 2_655
P2 U1 N1 P1 56.0(2) .
P2 U1 N1 P1 175.20(13) 2_655
C211 P2 N2 C22 80.8(6) .
C221 P2 N2 C22 -30.6(6) .
U1 P2 N2 C22 -162.3(6) .
C211 P2 N2 U1 -116.9(3) .
C221 P2 N2 U1 131.7(3) .
N1 U1 N2 C22 -57.9(7) 2_655
N1 U1 N2 C22 -172.1(6) .
N2 U1 N2 C22 77.4(7) 2_655
P1 U1 N2 C22 -150.8(7) .
P1 U1 N2 C22 -38.9(8) 2_655
P2 U1 N2 C22 156.3(8) .
P2 U1 N2 C22 43.0(7) 2_655
N1 U1 N2 P2 145.8(2) 2_655
N1 U1 N2 P2 31.6(4) .
N2 U1 N2 P2 -78.9(2) 2_655
P1 U1 N2 P2 52.9(2) .
P1 U1 N2 P2 164.78(13) 2_655
P2 U1 N2 P2 -113.3(2) 2_655
P1 N1 C12 C13 164.9(5) .
U1 N1 C12 C13 11.8(10) .
P1 N1 C12 C11 -72.5(8) .
U1 N1 C12 C11 134.4(7) .
P2 N2 C22 C21 165.7(5) .
U1 N2 C22 C21 14.4(10) .
P2 N2 C22 C23 -70.0(8) .
U1 N2 C22 C23 138.7(6) .
N1 P1 C111 C112 80.2(7) .
C121 P1 C111 C112 -37.7(7) .
U1 P1 C111 C112 137.7(6) .
N1 P1 C111 C116 -97.8(6) .
C121 P1 C111 C116 144.3(6) .
U1 P1 C111 C116 -40.2(7) .
C116 C111 C112 C113 -1.2(13) .
P1 C111 C112 C113 -179.2(8) .
C111 C112 C113 C114 0.9(17) .
C112 C113 C114 C115 -0.4(17) .
C113 C114 C115 C116 0.1(16) .
C112 C111 C116 C115 0.9(12) .
P1 C111 C116 C115 179.0(7) .
C114 C115 C116 C111 -0.4(15) .
N1 P1 C121 C122 -160.8(6) .
C111 P1 C121 C122 -44.4(7) .
U1 P1 C121 C122 140.0(6) .
N1 P1 C121 C126 26.4(7) .
C111 P1 C121 C126 142.8(6) .
U1 P1 C121 C126 -32.8(7) .
C126 C121 C122 C123 -3.1(13) .
P1 C121 C122 C123 -176.0(7) .
C121 C122 C123 C124 0.3(15) .
C122 C123 C124 C125 2.1(16) .
C123 C124 C125 C126 -1.7(15) .
C122 C121 C126 C125 3.6(12) .
P1 C121 C126 C125 176.5(6) .
C124 C125 C126 C121 -1.2(13) .
N2 P2 C211 C212 14.9(8) .
C221 P2 C211 C212 129.8(7) .
U1 P2 C211 C212 -44.7(8) .
N2 P2 C211 C216 -171.5(6) .
C221 P2 C211 C216 -56.7(7) .
U1 P2 C211 C216 128.8(5) .
C216 C211 C212 C213 3.5(12) .
P2 C211 C212 C213 177.0(7) .
C211 C212 C213 C214 -2.3(13) .
C212 C213 C214 C215 0.2(14) .
C213 C214 C215 C216 0.7(14) .
C214 C215 C216 C211 0.5(13) .
C212 C211 C216 C215 -2.6(12) .
P2 C211 C216 C215 -176.4(7) .
N2 P2 C221 C226 97.2(7) .
C211 P2 C221 C226 -22.1(8) .
U1 P2 C221 C226 151.7(6) .
N2 P2 C221 C222 -77.6(7) .
C211 P2 C221 C222 163.2(6) .
U1 P2 C221 C222 -23.0(8) .
C226 C221 C222 C223 0.1(13) .
P2 C221 C222 C223 175.1(8) .
C221 C222 C223 C224 -0.4(16) .
C222 C223 C224 C225 0.5(16) .
C223 C224 C225 C226 -0.2(16) .
C222 C221 C226 C225 0.1(13) .
P2 C221 C226 C225 -174.6(8) .
C224 C225 C226 C221 0.0(16) .
C914 O913 C912 C911 177.8(11) .
C912 O913 C914 C915 174.5(12) .
